data_1539515
loop_
_publ_author_name
'Akimov, V.M.'
'Yanovskii, A.I.'
'Novikov, N.K.'
'Struchkov, Yu.T.'
'Grigor'ev, Yu.A.'
'Molodkin, A.K.'

_publ_section_title
;
 The crystal structure of magnesium europium nitrate-24-water Mg3 Eu2 (N
 O3)12 (H2 O)24
;
_journal_name_full 'Zhurnal Neorganicheskoi Khimii'
_journal_page_first 1547
_journal_page_last 1552
_journal_volume 32
_journal_year 1987
_chemical_formula_sum 'Eu2 H48 Mg3 N12 O60'
_chemical_name_systematic 'Mg3 Eu2 (N O3)12 (H2 O)24'
_space_group_IT_number 148
_symmetry_space_group_name_Hall '-P 3*'
_symmetry_space_group_name_H-M 'R -3 :R'
_cell_angle_alpha 49.34
_cell_angle_beta 49.34
_cell_angle_gamma 49.34
_cell_formula_units_Z 1
_cell_length_a 13.117
_cell_length_b 13.117
_cell_length_c 13.117
_cell_volume 1193.384
_citation_journal_id_ASTM ZNOKAQ
_cod_data_source_file Akimov_ZNOKAQ_1987_481.cif
_cod_data_source_block H48Eu2Mg3N12O60
_cod_original_sg_symbol_Hall '-R 3 (-y+z,x+z,-x+y+z)'
_cod_original_formula_sum 'H48 Eu2 Mg3 N12 O60'
_cod_database_code 1539515

loop_
_symmetry_equiv_pos_as_xyz
x,y,z
z,x,y
y,z,x
-x,-y,-z
-z,-x,-y
-y,-z,-x

loop_
_atom_site_label
_atom_site_type_symbol
_atom_site_fract_x
_atom_site_fract_y
_atom_site_fract_z
_atom_site_occupancy
_atom_site_U_iso_or_equiv
N1 N+5 0.0594 0.5099 0.3306 1 0.0
O9 O-2 0.6182 0.3032 0.4606 1 0.0
O8 O-2 0.2497 0.5531 0.3773 1 0.0
N2 N+5 0.4485 -0.0084 0.1683 1 0.0
O6 O-2 0.4913 0.0838 0.1195 1 0.0
O2 O-2 -0.0236 0.6173 0.361 1 0.0
Mg2 Mg+2 0.42805 0.42805 0.42805 1 0.0
O3 O-2 0.014 0.418 0.3801 1 0.0
Eu1 Eu+3 0.24976 0.24976 0.24976 1 0.0
Mg1 Mg+2 0 0 0 1 0.0
O10 O-2 0.8347 0.7277 0.1234 1 0.0
O7 O-2 0.0484 0.8755 0.1797 1 0.0
O5 O-2 0.5329 -0.1175 0.1408 1 0.0
O1 O-2 0.1932 0.4812 0.2508 1 0.0
O4 O-2 0.3129 0.0201 0.2477 1 0.0
